data_7104938
loop_
_publ_author_name
'Zeng, Zhuo'
'Guo, Yong'
'Twamley, Brendan'
'Shreeve, Jean'ne M.'

_publ_section_title
;
 Energetic polyazole polynitrobenzenes and their coordination
 complexes.
;
_journal_issue 40
_journal_name_full 'Chemical communications (Cambridge, England)'
_journal_page_first 6014
_journal_page_last 6016
_journal_paper_doi 10.1039/b915090k
_journal_year 2009
_chemical_formula_moiety 'C14 H8 Ag N14 O4, N3 O4, C2 H3 N'
_chemical_formula_sum 'C16 H11 Ag N18 O8'
_chemical_formula_weight 691.30
_chemical_name_common C16H11AgN18O8
_chemical_name_systematic ?
_space_group_IT_number 2
_symmetry_cell_setting triclinic
_symmetry_space_group_name_Hall '-P 1'
_symmetry_space_group_name_H-M 'P -1'
_atom_sites_solution_hydrogens geom
_atom_sites_solution_primary direct
_atom_sites_solution_secondary difmap
_audit_creation_method SHELXL-97
_cell_angle_alpha 78.4787(6)
_cell_angle_beta 74.2808(6)
_cell_angle_gamma 84.8365(7)
_cell_formula_units_Z 2
_cell_length_a 8.8611(4)
_cell_length_b 11.1986(5)
_cell_length_c 13.3871(6)
_cell_measurement_reflns_used 8667
_cell_measurement_temperature 90(2)
_cell_measurement_theta_max 29.98
_cell_measurement_theta_min 2.38
_cell_volume 1252.07(10)
_computing_cell_refinement 'SAINT+ v. 7.23a (Bruker, 2006)'
_computing_data_collection 'SMART v. 5.632 (Bruker, 2006)'
_computing_data_reduction 'SAINT+ v. 7.23a (Bruker, 2006)'
_computing_molecular_graphics 'XP, SHELXTL v. 6.14 (Bruker, 2003)'
_computing_publication_material 'XCIF, SHELXTL, v. 6.14 (Bruker, 2003)'
_computing_structure_refinement 'XL, SHELXTL v. 6.14 (Bruker, 2003)'
_computing_structure_solution 'XS, SHELXTL v. 6.14 (Bruker, 2003)'
_diffrn_ambient_temperature 90(2)
_diffrn_detector_area_resol_mean 8.3
_diffrn_measured_fraction_theta_full 0.998
_diffrn_measured_fraction_theta_max 0.998
_diffrn_measurement_device_type 'Bruker/Siemens SMART APEX'
_diffrn_measurement_method '\w scans'
_diffrn_radiation_monochromator graphite
_diffrn_radiation_type MoK\a
_diffrn_radiation_wavelength 0.71073
_diffrn_reflns_av_R_equivalents 0.0354
_diffrn_reflns_av_sigmaI/netI 0.0419
_diffrn_reflns_limit_h_max 11
_diffrn_reflns_limit_h_min -11
_diffrn_reflns_limit_k_max 14
_diffrn_reflns_limit_k_min -14
_diffrn_reflns_limit_l_max 17
_diffrn_reflns_limit_l_min -17
_diffrn_reflns_number 18562
_diffrn_reflns_theta_full 27.50
_diffrn_reflns_theta_max 27.50
_diffrn_reflns_theta_min 1.61
_diffrn_source 'normal-focus sealed tube'
_exptl_absorpt_coefficient_mu 0.889
_exptl_absorpt_correction_T_max 0.9569
_exptl_absorpt_correction_T_min 0.8423
_exptl_absorpt_correction_type multi-scan
_exptl_absorpt_process_details 'SADABS-2007/4 (Bruker, 2007)'
_exptl_crystal_colour yellow
_exptl_crystal_density_diffrn 1.834
_exptl_crystal_density_method 'not measured'
_exptl_crystal_description plate
_exptl_crystal_F_000 688
_exptl_crystal_size_max 0.20
_exptl_crystal_size_mid 0.20
_exptl_crystal_size_min 0.05
_refine_diff_density_max 0.897
_refine_diff_density_min -0.404
_refine_diff_density_rms 0.091
_refine_ls_extinction_method none
_refine_ls_goodness_of_fit_ref 1.071
_refine_ls_hydrogen_treatment constr
_refine_ls_matrix_type full
_refine_ls_number_parameters 398
_refine_ls_number_reflns 5758
_refine_ls_number_restraints 6
_refine_ls_restrained_S_all 1.073
_refine_ls_R_factor_all 0.0421
_refine_ls_R_factor_gt 0.0341
_refine_ls_shift/su_max 0.002
_refine_ls_shift/su_mean 0.000
_refine_ls_structure_factor_coef Fsqd
_refine_ls_weighting_details 'calc w=1/[\s^2^(Fo^2^)+(0.0370P)^2^+0.4270P] where P=(Fo^2^+2Fc^2^)/3'
_refine_ls_weighting_scheme calc
_refine_ls_wR_factor_gt 0.0761
_refine_ls_wR_factor_ref 0.0802
_reflns_number_gt 5012
_reflns_number_total 5758
_reflns_threshold_expression I>2\s(I)
_cod_data_source_file b915090k.txt
_cod_data_source_block cmpd7
_cod_original_sg_symbol_H-M P-1
_cod_database_code 7104938

loop_
_symmetry_equiv_pos_as_xyz
'x, y, z'
'-x, -y, -z'

loop_
_atom_site_label
_atom_site_type_symbol
_atom_site_fract_x
_atom_site_fract_y
_atom_site_fract_z
_atom_site_U_iso_or_equiv
_atom_site_adp_type
_atom_site_occupancy
_atom_site_symmetry_multiplicity
_atom_site_calc_flag
_atom_site_refinement_flags
_atom_site_disorder_assembly
_atom_site_disorder_group
Ag1 Ag -0.65744(2) 0.746937(17) 0.566304(15) 0.01932(7) Uani 1 1 d . . .
C1 C -1.0612(3) 0.3205(2) 0.88579(19) 0.0132(5) Uani 1 1 d . . .
C2 C -1.1658(3) 0.2255(2) 0.92049(19) 0.0147(5) Uani 1 1 d . . .
C3 C -1.1137(3) 0.1159(2) 0.88707(19) 0.0145(5) Uani 1 1 d . . .
C4 C -0.9643(3) 0.0980(2) 0.82441(19) 0.0149(5) Uani 1 1 d . . .
C5 C -0.8621(3) 0.1941(2) 0.79202(19) 0.0150(5) Uani 1 1 d . . .
C6 C -0.9115(3) 0.3067(2) 0.82090(19) 0.0139(5) Uani 1 1 d . . .
C9 C -0.5971(3) 0.4923(2) 0.7506(2) 0.0190(5) Uani 1 1 d . . .
H9A H -0.4963 0.5131 0.7521 0.023 Uiso 1 1 calc R B .
C11 C -0.8099(3) 0.5020(2) 0.70638(19) 0.0161(5) Uani 1 1 d . . .
H11A H -0.8929 0.5249 0.6731 0.019 Uiso 1 1 calc R B .
C14 C -0.4816(3) 0.1099(2) 0.6757(2) 0.0223(6) Uani 1 1 d . . .
H14A H -0.3864 0.0627 0.6731 0.027 Uiso 1 1 calc R . .
C16 C -0.6447(3) 0.2430(2) 0.6287(2) 0.0181(5) Uani 1 1 d . . .
H16A H -0.6953 0.3078 0.5907 0.022 Uiso 1 1 calc R . .
C19 C -0.8700(3) -0.1998(2) 0.7970(2) 0.0210(6) Uani 1 1 d . . .
H19A H -0.8608 -0.2846 0.8233 0.025 Uiso 1 1 calc R . .
C21 C -0.8537(3) -0.0345(2) 0.6897(2) 0.0224(6) Uani 1 1 d . . .
H21A H -0.8340 0.0263 0.6276 0.027 Uiso 1 1 calc R . .
C25 C -1.5314(3) 0.3448(2) 1.0205(2) 0.0236(6) Uani 1 1 d . . .
H25A H -1.6132 0.4056 1.0197 0.028 Uiso 1 1 calc R . .
C27 C -1.4102(3) 0.1848(2) 1.0712(2) 0.0213(6) Uani 1 1 d . . .
H27A H -1.3799 0.1098 1.1095 0.026 Uiso 1 1 calc R . .
N7 N -0.8073(2) 0.40395(18) 0.78333(16) 0.0141(4) Uani 1 1 d . B .
N8 N -0.6683(2) 0.39542(19) 0.81165(17) 0.0187(5) Uani 1 1 d . B .
N10 N -0.6792(2) 0.56093(19) 0.68459(17) 0.0185(5) Uani 1 1 d . B .
N12 N -0.7104(2) 0.17940(18) 0.72514(16) 0.0152(4) Uani 1 1 d . . .
N13 N -0.6047(3) 0.0917(2) 0.75658(17) 0.0204(5) Uani 1 1 d . . .
N15 N -0.5005(2) 0.2018(2) 0.59532(17) 0.0195(5) Uani 1 1 d . . .
N17 N -0.9184(2) -0.01371(18) 0.78840(16) 0.0153(4) Uani 1 1 d . . .
N18 N -0.9299(3) -0.12103(19) 0.85898(17) 0.0208(5) Uani 1 1 d . . .
N20 N -0.8221(3) -0.15180(19) 0.69251(17) 0.0207(5) Uani 1 1 d . . .
N22 N -1.2264(2) 0.01812(19) 0.90991(17) 0.0187(5) Uani 1 1 d . . .
N23 N -1.3213(2) 0.24556(18) 0.97854(17) 0.0161(4) Uani 1 1 d . . .
N24 N -1.4004(2) 0.35142(19) 0.94595(17) 0.0198(5) Uani 1 1 d . . .
N26 N -1.5437(3) 0.2451(2) 1.09976(18) 0.0246(5) Uani 1 1 d . . .
N28 N -1.1068(2) 0.43645(18) 0.92444(16) 0.0149(4) Uani 1 1 d . . .
N29 N -0.8470(3) 0.6630(2) 0.47375(18) 0.0249(5) Uani 1 1 d . B .
N30 N -0.8338(3) 0.5663(2) 0.42204(19) 0.0286(5) Uani 1 1 d . . .
N31 N -0.9230(3) 0.7646(2) 0.43102(18) 0.0251(5) Uani 1 1 d . . .
O1 O -1.0999(2) 0.53040(15) 0.85929(14) 0.0191(4) Uani 1 1 d . . .
O2 O -1.1472(2) 0.42992(16) 1.02030(14) 0.0201(4) Uani 1 1 d . . .
O3 O -1.2738(3) 0.0054(2) 0.83529(18) 0.0397(6) Uani 1 1 d . . .
O4 O -1.2594(3) -0.04221(18) 0.99777(15) 0.0321(5) Uani 1 1 d . . .
O5 O -0.8438(3) 0.5771(2) 0.33047(17) 0.0411(6) Uani 1 1 d . B .
O6 O -0.8001(3) 0.4685(2) 0.47410(18) 0.0401(6) Uani 1 1 d . B .
O7 O -1.0227(3) 0.7606(2) 0.38381(18) 0.0372(5) Uani 1 1 d . B .
O8 O -0.8932(2) 0.8600(2) 0.45331(17) 0.0329(5) Uani 1 1 d . B .
N32A N -0.3290(10) 0.8855(7) 0.5572(6) 0.0471(13) Uiso 0.41 1 d PD A 1
C33A C -0.2618(12) 0.8214(9) 0.6087(8) 0.038(3) Uiso 0.41 1 d PD A 1
C34A C -0.1729(14) 0.7708(11) 0.6809(10) 0.042(4) Uiso 0.41 1 d PD A 1
H34A H -0.1971 0.6848 0.7077 0.063 Uiso 0.41 1 calc PR A 1
H34B H -0.1990 0.8152 0.7398 0.063 Uiso 0.41 1 calc PR A 1
H34C H -0.0609 0.7773 0.6453 0.063 Uiso 0.41 1 calc PR A 1
N32B N -0.4291(9) 0.8132(8) 0.6281(7) 0.0471(13) Uiso 0.39 1 d PD B 2
C33B C -0.3150(11) 0.7869(10) 0.6511(8) 0.029(3) Uiso 0.39 1 d PD B 2
C34B C -0.1730(13) 0.7438(15) 0.6798(12) 0.017(3) Uiso 0.39 1 d PD B 2
H34D H -0.0920 0.8037 0.6461 0.026 Uiso 0.39 1 calc PR B 2
H34E H -0.1380 0.6660 0.6564 0.026 Uiso 0.39 1 calc PR B 2
H34F H -0.1918 0.7320 0.7567 0.026 Uiso 0.39 1 calc PR B 2
N32C N -0.407(2) 0.8524(16) 0.5966(14) 0.0471(13) Uiso 0.20 1 d PD C 3
C33C C -0.306(2) 0.8125(19) 0.6306(18) 0.016(5) Uiso 0.20 1 d PD C 3
C34C C -0.188(3) 0.736(2) 0.670(2) 0.030(8) Uiso 0.20 1 d PD C 3
H34G H -0.0847 0.7699 0.6359 0.044 Uiso 0.20 1 calc PR C 3
H34H H -0.1886 0.6537 0.6550 0.044 Uiso 0.20 1 calc PR C 3
H34I H -0.2103 0.7311 0.7466 0.044 Uiso 0.20 1 calc PR C 3

loop_
_atom_site_aniso_label
_atom_site_aniso_U_11
_atom_site_aniso_U_22
_atom_site_aniso_U_33
_atom_site_aniso_U_23
_atom_site_aniso_U_13
_atom_site_aniso_U_12
Ag1 0.02064(11) 0.01839(11) 0.01484(11) -0.00098(7) 0.00155(8) -0.00310(8)
C1 0.0162(12) 0.0117(11) 0.0120(11) -0.0025(9) -0.0048(9) 0.0023(9)
C2 0.0142(12) 0.0155(12) 0.0122(12) 0.0003(9) -0.0018(9) 0.0000(9)
C3 0.0178(12) 0.0114(11) 0.0130(12) 0.0002(9) -0.0027(10) -0.0030(9)
C4 0.0198(13) 0.0119(11) 0.0124(12) -0.0021(9) -0.0043(10) 0.0026(10)
C5 0.0145(12) 0.0156(12) 0.0121(12) 0.0003(9) -0.0016(9) 0.0017(9)
C6 0.0157(12) 0.0130(11) 0.0115(11) 0.0004(9) -0.0028(9) -0.0012(9)
C9 0.0181(13) 0.0177(13) 0.0208(13) -0.0031(10) -0.0033(10) -0.0047(10)
C11 0.0177(12) 0.0119(12) 0.0163(12) -0.0013(10) -0.0020(10) 0.0008(10)
C14 0.0193(13) 0.0230(14) 0.0202(14) -0.0027(11) -0.0011(11) 0.0062(11)
C16 0.0197(13) 0.0178(13) 0.0150(12) -0.0019(10) -0.0024(10) -0.0004(10)
C19 0.0324(15) 0.0133(12) 0.0163(13) -0.0022(10) -0.0053(11) 0.0000(11)
C21 0.0355(16) 0.0149(12) 0.0142(13) -0.0029(10) -0.0028(11) 0.0013(11)
C25 0.0166(13) 0.0201(14) 0.0319(16) -0.0054(12) -0.0021(11) 0.0001(11)
C27 0.0197(13) 0.0188(13) 0.0203(14) 0.0018(11) 0.0003(11) -0.0023(11)
N7 0.0128(10) 0.0134(10) 0.0146(10) -0.0004(8) -0.0023(8) -0.0009(8)
N8 0.0172(11) 0.0187(11) 0.0196(11) -0.0022(9) -0.0046(9) -0.0008(9)
N10 0.0183(11) 0.0149(11) 0.0191(11) -0.0028(9) -0.0003(9) 0.0004(9)
N12 0.0154(10) 0.0123(10) 0.0149(10) -0.0005(8) -0.0012(8) 0.0018(8)
N13 0.0186(11) 0.0176(11) 0.0201(11) 0.0007(9) -0.0021(9) 0.0060(9)
N15 0.0179(11) 0.0197(11) 0.0170(11) -0.0002(9) -0.0011(9) 0.0026(9)
N17 0.0188(11) 0.0117(10) 0.0139(10) -0.0008(8) -0.0030(8) -0.0004(8)
N18 0.0322(13) 0.0107(10) 0.0156(11) 0.0025(8) -0.0029(9) -0.0027(9)
N20 0.0311(13) 0.0129(10) 0.0166(11) -0.0012(9) -0.0050(10) 0.0003(9)
N22 0.0187(11) 0.0138(11) 0.0216(12) -0.0020(9) -0.0025(9) -0.0018(9)
N23 0.0152(10) 0.0130(10) 0.0181(11) -0.0023(8) -0.0015(9) 0.0001(8)
N24 0.0173(11) 0.0161(11) 0.0231(12) 0.0000(9) -0.0038(9) 0.0013(9)
N26 0.0210(12) 0.0211(12) 0.0257(13) -0.0032(10) 0.0039(10) -0.0022(9)
N28 0.0118(10) 0.0141(10) 0.0172(11) -0.0029(8) -0.0009(8) -0.0010(8)
N29 0.0250(12) 0.0300(13) 0.0221(12) -0.0036(10) -0.0114(10) 0.0015(10)
N30 0.0306(14) 0.0327(14) 0.0218(13) -0.0035(11) -0.0063(10) -0.0033(11)
N31 0.0206(12) 0.0362(14) 0.0155(11) -0.0004(10) -0.0025(9) -0.0023(10)
O1 0.0207(9) 0.0129(9) 0.0191(9) 0.0017(7) -0.0010(7) -0.0003(7)
O2 0.0248(10) 0.0201(9) 0.0133(9) -0.0047(7) -0.0003(7) -0.0002(8)
O3 0.0490(14) 0.0343(12) 0.0425(14) 0.0042(10) -0.0262(12) -0.0183(11)
O4 0.0431(13) 0.0263(11) 0.0201(11) 0.0017(9) 0.0039(9) -0.0164(10)
O5 0.0610(16) 0.0429(14) 0.0213(11) -0.0055(10) -0.0129(11) -0.0055(12)
O6 0.0552(15) 0.0325(12) 0.0334(13) -0.0015(10) -0.0179(11) 0.0036(11)
O7 0.0367(13) 0.0419(13) 0.0374(13) 0.0055(10) -0.0248(11) -0.0048(10)
O8 0.0330(12) 0.0336(12) 0.0333(12) -0.0093(10) -0.0093(10) 0.0017(9)

loop_
_atom_type_symbol
_atom_type_description
_atom_type_scat_dispersion_real
_atom_type_scat_dispersion_imag
_atom_type_scat_source
C C 0.0033 0.0016 'International Tables Vol C Tables 4.2.6.8 and 6.1.1.4'
H H 0.0000 0.0000 'International Tables Vol C Tables 4.2.6.8 and 6.1.1.4'
Ag Ag -0.8971 1.1015 'International Tables Vol C Tables 4.2.6.8 and 6.1.1.4'
N N 0.0061 0.0033 'International Tables Vol C Tables 4.2.6.8 and 6.1.1.4'
O O 0.0106 0.0060 'International Tables Vol C Tables 4.2.6.8 and 6.1.1.4'

loop_
_geom_angle_atom_site_label_1
_geom_angle_atom_site_label_2
_geom_angle_atom_site_label_3
_geom_angle
_geom_angle_site_symmetry_1
_geom_angle_site_symmetry_3
_geom_angle_publ_flag
N15 Ag1 N20 136.79(8) 2_466 1_565 ?
N15 Ag1 N10 130.21(8) 2_466 . ?
N20 Ag1 N10 92.21(7) 1_565 . ?
N15 Ag1 N32B 84.4(2) 2_466 . ?
N20 Ag1 N32B 85.9(2) 1_565 . ?
N10 Ag1 N32B 92.9(2) . . ?
N15 Ag1 N29 86.51(8) 2_466 . ?
N20 Ag1 N29 105.29(8) 1_565 . ?
N10 Ag1 N29 88.03(7) . . ?
N32B Ag1 N29 168.8(2) . . ?
C6 C1 C2 121.9(2) . . ?
C6 C1 N28 118.8(2) . . ?
C2 C1 N28 119.2(2) . . ?
C3 C2 C1 117.0(2) . . ?
C3 C2 N23 122.3(2) . . ?
C1 C2 N23 120.5(2) . . ?
C4 C3 C2 122.6(2) . . ?
C4 C3 N22 118.1(2) . . ?
C2 C3 N22 118.9(2) . . ?
C3 C4 C5 119.0(2) . . ?
C3 C4 N17 120.7(2) . . ?
C5 C4 N17 120.2(2) . . ?
C6 C5 C4 120.1(2) . . ?
C6 C5 N12 119.7(2) . . ?
C4 C5 N12 120.1(2) . . ?
C1 C6 C5 119.2(2) . . ?
C1 C6 N7 121.9(2) . . ?
C5 C6 N7 118.9(2) . . ?
N8 C9 N10 115.0(2) . . ?
N8 C9 H9A 122.5 . . ?
N10 C9 H9A 122.5 . . ?
N10 C11 N7 109.3(2) . . ?
N10 C11 H11A 125.3 . . ?
N7 C11 H11A 125.3 . . ?
N13 C14 N15 114.9(2) . . ?
N13 C14 H14A 122.5 . . ?
N15 C14 H14A 122.5 . . ?
N15 C16 N12 109.5(2) . . ?
N15 C16 H16A 125.3 . . ?
N12 C16 H16A 125.3 . . ?
N18 C19 N20 115.5(2) . . ?
N18 C19 H19A 122.3 . . ?
N20 C19 H19A 122.3 . . ?
N20 C21 N17 109.6(2) . . ?
N20 C21 H21A 125.2 . . ?
N17 C21 H21A 125.2 . . ?
N24 C25 N26 116.0(2) . . ?
N24 C25 H25A 122.0 . . ?
N26 C25 H25A 122.0 . . ?
N26 C27 N23 109.9(2) . . ?
N26 C27 H27A 125.0 . . ?
N23 C27 H27A 125.0 . . ?
C11 N7 N8 110.4(2) . . ?
C11 N7 C6 128.6(2) . . ?
N8 N7 C6 120.08(19) . . ?
C9 N8 N7 101.7(2) . . ?
C11 N10 C9 103.5(2) . . ?
C11 N10 Ag1 117.95(17) . . ?
C9 N10 Ag1 138.27(17) . . ?
C16 N12 N13 110.1(2) . . ?
C16 N12 C5 129.1(2) . . ?
N13 N12 C5 120.8(2) . . ?
C14 N13 N12 101.7(2) . . ?
C16 N15 C14 103.9(2) . . ?
C16 N15 Ag1 126.28(18) . 2_466 ?
C14 N15 Ag1 129.19(17) . 2_466 ?
C21 N17 N18 110.0(2) . . ?
C21 N17 C4 129.7(2) . . ?
N18 N17 C4 120.2(2) . . ?
C19 N18 N17 101.7(2) . . ?
C21 N20 C19 103.2(2) . . ?
C21 N20 Ag1 129.84(18) . 1_545 ?
C19 N20 Ag1 124.54(17) . 1_545 ?
O4 N22 O3 126.7(2) . . ?
O4 N22 C3 118.1(2) . . ?
O3 N22 C3 115.2(2) . . ?
C27 N23 N24 109.5(2) . . ?
C27 N23 C2 132.1(2) . . ?
N24 N23 C2 118.0(2) . . ?
C25 N24 N23 101.6(2) . . ?
C27 N26 C25 102.9(2) . . ?
O1 N28 O2 125.4(2) . . ?
O1 N28 C1 118.0(2) . . ?
O2 N28 C1 116.61(19) . . ?
N31 N29 N30 113.8(2) . . ?
N31 N29 Ag1 105.28(16) . . ?
N30 N29 Ag1 133.02(17) . . ?
O5 N30 O6 123.1(3) . . ?
O5 N30 N29 123.7(2) . . ?
O6 N30 N29 113.0(2) . . ?
O7 N31 O8 122.4(3) . . ?
O7 N31 N29 123.6(2) . . ?
O8 N31 N29 113.7(2) . . ?
N32A C33A C34A 164.7(12) . . ?
C33B N32B Ag1 147.7(9) . . ?
N32B C33B C34B 175.4(14) . . ?
C33B C34B H34D 109.5 . . ?
C33B C34B H34E 109.5 . . ?
H34D C34B H34E 109.5 . . ?
C33B C34B H34F 109.5 . . ?
H34D C34B H34F 109.5 . . ?
H34E C34B H34F 109.5 . . ?
N32C C33C C34C 167(2) . . ?

loop_
_geom_bond_atom_site_label_1
_geom_bond_atom_site_label_2
_geom_bond_distance
_geom_bond_site_symmetry_2
_geom_bond_publ_flag
Ag1 N15 2.231(2) 2_466 ?
Ag1 N20 2.324(2) 1_565 ?
Ag1 N10 2.339(2) . ?
Ag1 N32B 2.599(8) . ?
Ag1 N29 2.668(2) . ?
C1 C6 1.389(3) . ?
C1 C2 1.398(3) . ?
C1 N28 1.475(3) . ?
C2 C3 1.388(3) . ?
C2 N23 1.409(3) . ?
C3 C4 1.383(3) . ?
C3 N22 1.478(3) . ?
C4 C5 1.393(3) . ?
C4 N17 1.417(3) . ?
C5 C6 1.390(3) . ?
C5 N12 1.415(3) . ?
C6 N7 1.415(3) . ?
C9 N8 1.316(3) . ?
C9 N10 1.369(3) . ?
C9 H9A 0.9500 . ?
C11 N10 1.319(3) . ?
C11 N7 1.350(3) . ?
C11 H11A 0.9500 . ?
C14 N13 1.310(3) . ?
C14 N15 1.367(3) . ?
C14 H14A 0.9500 . ?
C16 N15 1.309(3) . ?
C16 N12 1.347(3) . ?
C16 H16A 0.9500 . ?
C19 N18 1.310(3) . ?
C19 N20 1.358(3) . ?
C19 H19A 0.9500 . ?
C21 N20 1.313(3) . ?
C21 N17 1.348(3) . ?
C21 H21A 0.9500 . ?
C25 N24 1.307(3) . ?
C25 N26 1.367(4) . ?
C25 H25A 0.9500 . ?
C27 N26 1.310(3) . ?
C27 N23 1.361(3) . ?
C27 H27A 0.9500 . ?
N7 N8 1.374(3) . ?
N12 N13 1.379(3) . ?
N15 Ag1 2.231(2) 2_466 ?
N17 N18 1.365(3) . ?
N20 Ag1 2.324(2) 1_545 ?
N22 O4 1.207(3) . ?
N22 O3 1.221(3) . ?
N23 N24 1.377(3) . ?
N28 O1 1.220(3) . ?
N28 O2 1.224(3) . ?
N29 N31 1.373(3) . ?
N29 N30 1.377(3) . ?
N30 O5 1.234(3) . ?
N30 O6 1.235(3) . ?
N31 O7 1.226(3) . ?
N31 O8 1.233(3) . ?
N32A C33A 1.136(8) . ?
C33A C34A 1.410(9) . ?
C34A H34A 0.9800 . ?
C34A H34B 0.9800 . ?
C34A H34C 0.9800 . ?
N32B C33B 1.132(8) . ?
C33B C34B 1.430(8) . ?
C34B H34D 0.9800 . ?
C34B H34E 0.9800 . ?
C34B H34F 0.9800 . ?
N32C C33C 1.128(9) . ?
C33C C34C 1.439(10) . ?
C34C H34G 0.9800 . ?
C34C H34H 0.9800 . ?
C34C H34I 0.9800 . ?
